data_4327383
loop_
_publ_author_name
'Hideki Ohtsu'
'Koji Tanaka'

_publ_section_title
;
 Equilibrium of Low- and High-Spin States of Ni(II) Complexes Controlled
 by the Donor Ability of the Bidentate Ligands
;
_journal_name_full 'Inorganic Chemistry'
_journal_page_first 3024
_journal_page_last 3030
_journal_paper_doi 10.1021/ic035486+
_journal_volume 43
_journal_year 2004
_chemical_formula_sum 'C31 H39 F6 N2 Ni O2 P'
_chemical_formula_weight 675.33
_space_group_IT_number 2
_symmetry_cell_setting triclinic
_symmetry_Int_Tables_number 2
_symmetry_space_group_name_Hall '-P 1'
_symmetry_space_group_name_H-M 'P -1'
_cell_angle_alpha 71.93(1)
_cell_angle_beta 84.55(2)
_cell_angle_gamma 63.03(1)
_cell_formula_units_Z 2
_cell_length_a 10.8749(5)
_cell_length_b 11.9336(5)
_cell_length_c 14.6196(5)
_cell_measurement_reflns_used 4483
_cell_measurement_temperature 173.1
_cell_measurement_theta_max 27.5
_cell_measurement_theta_min 3.2
_cell_volume 1605.2(2)
_computing_cell_refinement CRYSTALCLEAR
_computing_data_collection CRYSTALCLEAR
_computing_data_reduction 'teXsan Ver. 1.11'
_computing_publication_material 'teXsan Ver. 1.11'
_computing_structure_refinement 'teXsan Ver. 1.10'
_computing_structure_solution SIR92
_diffrn_detector_area_resol_mean 14.62
_diffrn_measured_fraction_theta_full 0.9574
_diffrn_measured_fraction_theta_max 0.9574
_diffrn_measurement_device_type 'Rigaku/MSC Mercury CCD'
_diffrn_measurement_method \w
_diffrn_radiation_type 'Mo K\a'
_diffrn_radiation_wavelength 0.7107
_diffrn_reflns_av_R_equivalents 0.028
_diffrn_reflns_limit_h_max 14
_diffrn_reflns_limit_h_min -14
_diffrn_reflns_limit_k_max 15
_diffrn_reflns_limit_k_min -15
_diffrn_reflns_limit_l_max 18
_diffrn_reflns_limit_l_min -18
_diffrn_reflns_number 12627
_diffrn_reflns_theta_full 27.48
_diffrn_reflns_theta_max 27.48
_exptl_absorpt_coefficient_mu 0.719
_exptl_absorpt_correction_type none
_exptl_crystal_colour Red
_exptl_crystal_density_diffrn 1.397
_exptl_crystal_description Prism
_exptl_crystal_size_max 0.300
_exptl_crystal_size_mid 0.100
_exptl_crystal_size_min 0.100
_refine_diff_density_max 1.56
_refine_diff_density_min -1.04
_refine_ls_extinction_method none
_refine_ls_goodness_of_fit_ref 1.882
_refine_ls_hydrogen_treatment noref
_refine_ls_number_parameters 388
_refine_ls_number_reflns 6978
_refine_ls_R_factor_gt 0.069
_refine_ls_shift/su_max 0.0320
_refine_ls_structure_factor_coef F
_refine_ls_weighting_details 'w = 1/[\s^2^(Fo) + 0.00063|Fo|^2^]'
_refine_ls_weighting_scheme calc
_refine_ls_wR_factor_ref 0.087
_reflns_number_gt 5596
_reflns_number_total 7043
_reflns_threshold_expression F^2^>2.0\s(F^2^)
_cod_data_source_file ic0354862Bsi20031229_015759_1.cif
_cod_data_source_block '[Ni(Py(Bz)2)(tBuacac)](PF6)'
_cod_original_sg_symbol_H-M 'P -1 '
_cod_original_formula_sum 'C31 H39 F6 N2 O2 Ni P '
_cod_database_code 4327383

loop_
_symmetry_equiv_pos_as_xyz
x,y,z
-x,-y,-z

loop_
_atom_site_label
_atom_site_type_symbol
_atom_site_fract_x
_atom_site_fract_y
_atom_site_fract_z
_atom_site_U_iso_or_equiv
_atom_site_adp_type
_atom_site_occupancy
_atom_site_calc_flag
Ni(1) Ni 0.63106(5) 0.28287(4) 0.76464(3) 0.0239(1) Uani 1.00 d
P(1) P 0.9353(1) 0.6621(1) 0.72747(9) 0.0404(3) Uani 1.00 d
F(1) F 0.8946(5) 0.6240(5) 0.6470(3) 0.119(2) Uani 1.00 d
F(2) F 1.0862(4) 0.5959(6) 0.6956(5) 0.144(2) Uani 1.00 d
F(3) F 0.9886(5) 0.7074(4) 0.8039(4) 0.111(2) Uani 1.00 d
F(4) F 0.7896(4) 0.7386(5) 0.7613(4) 0.109(2) Uani 1.00 d
F(5) F 0.9608(7) 0.5348(4) 0.8031(3) 0.151(2) Uani 1.00 d
F(6) F 0.9206(8) 0.7938(4) 0.6543(3) 0.192(3) Uani 1.00 d
O(1) O 0.5241(3) 0.2942(2) 0.8700(2) 0.0272(7) Uani 1.00 d
O(2) O 0.5631(3) 0.4603(2) 0.7089(2) 0.0290(7) Uani 1.00 d
N(1) N 0.7685(3) 0.2538(3) 0.6731(2) 0.0271(8) Uani 1.00 d
N(2) N 0.6937(3) 0.0933(3) 0.8042(2) 0.0244(8) Uani 1.00 d
C(1) C 0.8130(4) 0.3433(4) 0.6232(3) 0.036(1) Uani 1.00 d
C(2) C 0.9234(4) 0.3100(5) 0.5642(3) 0.041(1) Uani 1.00 d
C(3) C 0.9880(4) 0.1843(5) 0.5568(3) 0.043(1) Uani 1.00 d
C(4) C 0.9434(4) 0.0920(4) 0.6086(3) 0.036(1) Uani 1.00 d
C(5) C 0.8329(4) 0.1315(4) 0.6665(3) 0.0279(9) Uani 1.00 d
C(6) C 0.7725(4) 0.0418(4) 0.7249(3) 0.0290(10) Uani 1.00 d
C(7) C 1.0310(4) -0.0127(5) 0.8590(3) 0.040(1) Uani 1.00 d
C(8) C 1.1320(5) 0.0305(6) 0.8434(4) 0.052(2) Uani 1.00 d
C(9) C 1.1073(6) 0.1498(6) 0.8551(4) 0.053(2) Uani 1.00 d
C(10) C 0.9816(5) 0.2258(5) 0.8853(4) 0.047(1) Uani 1.00 d
C(11) C 0.8802(4) 0.1834(4) 0.9005(3) 0.037(1) Uani 1.00 d
C(12) C 0.9019(4) 0.0662(4) 0.8862(3) 0.0280(9) Uani 1.00 d
C(13) C 0.7845(4) 0.0296(4) 0.8957(3) 0.0297(10) Uani 1.00 d
C(14) C 0.3734(4) 0.2525(4) 0.7154(3) 0.034(1) Uani 1.00 d
C(15) C 0.2829(4) 0.3088(4) 0.6350(3) 0.040(1) Uani 1.00 d
C(16) C 0.2893(4) 0.2352(5) 0.5758(3) 0.040(1) Uani 1.00 d
C(17) C 0.3842(4) 0.1039(5) 0.5981(4) 0.042(1) Uani 1.00 d
C(18) C 0.4745(4) 0.0465(4) 0.6789(3) 0.037(1) Uani 1.00 d
C(19) C 0.4725(4) 0.1203(4) 0.7378(3) 0.0284(10) Uani 1.00 d
C(20) C 0.5732(4) 0.0576(4) 0.8231(3) 0.0301(10) Uani 1.00 d
C(21) C 0.2650(5) 0.3177(5) 0.9685(3) 0.046(1) Uani 1.00 d
C(22) C 0.2702(7) 0.5059(5) 1.0049(4) 0.070(2) Uani 1.00 d
C(23) C 0.4687(5) 0.2819(6) 1.0603(3) 0.051(1) Uani 1.00 d
C(24) C 0.3584(4) 0.3786(4) 0.9797(3) 0.034(1) Uani 1.00 d
C(25) C 0.4287(4) 0.4013(4) 0.8842(3) 0.028(1) Uani 1.00 d
C(26) C 0.3889(4) 0.5249(4) 0.8179(3) 0.030(1) Uani 1.00 d
C(27) C 0.4557(4) 0.5495(4) 0.7333(3) 0.0256(9) Uani 1.00 d
C(28) C 0.4100(4) 0.6857(4) 0.6605(3) 0.033(1) Uani 1.00 d
C(29) C 0.2860(5) 0.7918(5) 0.6920(5) 0.072(2) Uani 1.00 d
C(30) C 0.5294(5) 0.7220(5) 0.6505(4) 0.049(1) Uani 1.00 d
C(31) C 0.3801(8) 0.6782(6) 0.5639(5) 0.085(2) Uani 1.00 d

loop_
_atom_site_aniso_label
_atom_site_aniso_U_11
_atom_site_aniso_U_22
_atom_site_aniso_U_33
_atom_site_aniso_U_12
_atom_site_aniso_U_13
_atom_site_aniso_U_23
Ni(1) 0.0248(3) 0.0212(2) 0.0220(3) -0.0096(2) 0.0055(2) -0.0039(2)
P(1) 0.0413(6) 0.0359(6) 0.0344(6) -0.0123(5) 0.0076(5) -0.0073(5)
F(1) 0.147(4) 0.115(4) 0.100(4) -0.046(3) -0.051(3) -0.040(3)
F(2) 0.077(3) 0.161(5) 0.235(7) -0.046(3) 0.067(4) -0.141(5)
F(3) 0.112(3) 0.103(3) 0.129(4) -0.031(3) -0.019(3) -0.069(3)
F(4) 0.048(2) 0.124(4) 0.157(4) -0.027(2) 0.031(2) -0.070(3)
F(5) 0.301(7) 0.059(3) 0.077(3) -0.083(4) 0.025(4) 0.002(2)
F(6) 0.399(10) 0.067(3) 0.074(3) -0.086(4) 0.117(5) -0.033(2)
O(1) 0.028(1) 0.026(1) 0.026(1) -0.013(1) 0.007(1) -0.007(1)
O(2) 0.026(1) 0.026(1) 0.029(1) -0.012(1) 0.007(1) -0.004(1)
N(1) 0.022(1) 0.029(2) 0.025(2) -0.008(1) 0.003(1) -0.007(1)
N(2) 0.024(1) 0.025(2) 0.021(2) -0.009(1) 0.002(1) -0.005(1)
C(1) 0.032(2) 0.031(2) 0.033(2) -0.012(2) 0.006(2) 0.001(2)
C(2) 0.031(2) 0.048(3) 0.035(2) -0.018(2) 0.008(2) -0.002(2)
C(3) 0.028(2) 0.058(3) 0.032(2) -0.014(2) 0.008(2) -0.011(2)
C(4) 0.024(2) 0.047(2) 0.030(2) -0.007(2) 0.002(2) -0.014(2)
C(5) 0.021(2) 0.036(2) 0.020(2) -0.007(2) -0.004(1) -0.006(2)
C(6) 0.027(2) 0.028(2) 0.031(2) -0.009(2) 0.003(2) -0.013(2)
C(7) 0.032(2) 0.047(3) 0.039(3) -0.010(2) -0.007(2) -0.016(2)
C(8) 0.032(2) 0.087(4) 0.044(3) -0.025(2) 0.006(2) -0.030(3)
C(9) 0.064(3) 0.083(4) 0.032(3) -0.052(3) 0.003(2) -0.013(3)
C(10) 0.054(3) 0.049(3) 0.045(3) -0.031(2) -0.004(2) -0.009(2)
C(11) 0.038(2) 0.033(2) 0.035(2) -0.012(2) -0.005(2) -0.010(2)
C(12) 0.028(2) 0.030(2) 0.022(2) -0.012(2) -0.003(1) -0.003(2)
C(13) 0.033(2) 0.026(2) 0.027(2) -0.013(2) -0.004(2) -0.002(2)
C(14) 0.029(2) 0.032(2) 0.039(2) -0.014(2) 0.002(2) -0.010(2)
C(15) 0.031(2) 0.039(2) 0.042(3) -0.010(2) -0.001(2) -0.010(2)
C(16) 0.032(2) 0.050(3) 0.040(3) -0.021(2) -0.002(2) -0.009(2)
C(17) 0.037(2) 0.052(3) 0.047(3) -0.024(2) 0.003(2) -0.023(2)
C(18) 0.033(2) 0.035(2) 0.049(3) -0.016(2) 0.000(2) -0.016(2)
C(19) 0.025(2) 0.029(2) 0.032(2) -0.015(2) 0.004(2) -0.005(2)
C(20) 0.033(2) 0.026(2) 0.031(2) -0.016(2) 0.002(2) -0.005(2)
C(21) 0.044(2) 0.068(3) 0.035(3) -0.036(2) 0.012(2) -0.011(2)
C(22) 0.101(5) 0.055(3) 0.058(4) -0.035(3) 0.053(4) -0.036(3)
C(23) 0.051(3) 0.089(4) 0.024(2) -0.042(3) 0.009(2) -0.016(2)
C(24) 0.038(2) 0.040(2) 0.030(2) -0.022(2) 0.013(2) -0.015(2)
C(25) 0.028(2) 0.033(2) 0.034(2) -0.019(2) 0.007(2) -0.014(2)
C(26) 0.029(2) 0.027(2) 0.035(2) -0.013(2) 0.008(2) -0.010(2)
C(27) 0.023(2) 0.026(2) 0.031(2) -0.013(1) 0.001(1) -0.008(2)
C(28) 0.031(2) 0.022(2) 0.040(2) -0.009(2) -0.001(2) -0.004(2)
C(29) 0.048(3) 0.027(2) 0.110(5) -0.007(2) 0.026(3) -0.001(3)
C(30) 0.051(3) 0.037(2) 0.055(3) -0.026(2) 0.009(2) -0.003(2)
C(31) 0.131(6) 0.047(3) 0.060(4) -0.030(4) -0.060(4) 0.009(3)

loop_
_atom_type_symbol
_atom_type_description
_atom_type_scat_dispersion_real
_atom_type_scat_dispersion_imag
_atom_type_scat_source
C C 0.003 0.002
;International Tables for Crystallography
(1992, Vol. C, Tables 4.2.6.8 and 6.1.1.1)
;
H H 0.000 0.000
;International Tables for Crystallography
(1992, Vol. C, Table 6.1.1.2)
;
N N 0.006 0.003
;International Tables for Crystallography
(1992, Vol. C, Tables 4.2.6.8 and 6.1.1.1)
;
O O 0.011 0.006
;International Tables for Crystallography
(1992, Vol. C, Tables 4.2.6.8 and 6.1.1.1)
;
Ni Ni 0.339 1.112
;International Tables for Crystallography
(1992, Vol. C, Tables 4.2.6.8 and 6.1.1.1)
;
P P 0.102 0.094
;International Tables for Crystallography
(1992, Vol. C, Tables 4.2.6.8 and 6.1.1.1)
;
F F 0.017 0.010
;International Tables for Crystallography
(1992, Vol. C, Tables 4.2.6.8 and 6.1.1.1)
;

loop_
_geom_angle_atom_site_label_1
_geom_angle_atom_site_label_2
_geom_angle_atom_site_label_3
_geom_angle
_geom_angle_publ_flag
O(1) Ni(1) O(2) 95.3(1) yes
O(1) Ni(1) N(1) 169.6(1) yes
O(1) Ni(1) N(2) 89.9(1) yes
O(2) Ni(1) N(1) 90.2(1) yes
O(2) Ni(1) N(2) 170.5(1) yes
N(1) Ni(1) N(2) 86.0(1) yes
F(1) P(1) F(2) 85.5(3) yes
F(1) P(1) F(3) 173.8(3) yes
F(1) P(1) F(4) 99.6(3) yes
F(1) P(1) F(5) 94.1(3) yes
F(1) P(1) F(6) 90.7(3) yes
F(2) P(1) F(3) 90.1(3) yes
F(2) P(1) F(4) 173.8(3) yes
F(2) P(1) F(5) 89.6(3) yes
F(2) P(1) F(6) 87.7(3) yes
F(3) P(1) F(4) 84.6(2) yes
F(3) P(1) F(5) 90.1(3) yes
F(3) P(1) F(6) 84.9(3) yes
F(4) P(1) F(5) 93.6(3) yes
F(4) P(1) F(6) 88.7(3) yes
F(5) P(1) F(6) 174.3(4) yes
Ni(1) O(1) C(25) 126.1(2) yes
Ni(1) O(2) C(27) 126.1(2) yes
Ni(1) N(1) C(1) 124.5(3) yes
Ni(1) N(1) C(5) 115.7(3) yes
C(1) N(1) C(5) 119.4(3) yes
Ni(1) N(2) C(6) 108.3(2) yes
Ni(1) N(2) C(13) 109.6(2) yes
Ni(1) N(2) C(20) 112.1(2) yes
C(6) N(2) C(13) 110.5(3) yes
C(6) N(2) C(20) 108.2(3) yes
C(13) N(2) C(20) 108.2(3) yes
N(1) C(1) C(2) 120.9(4) yes
C(1) C(2) C(3) 119.4(4) yes
C(2) C(3) C(4) 119.9(4) yes
C(3) C(4) C(5) 117.8(4) yes
N(1) C(5) C(4) 122.6(4) yes
N(1) C(5) C(6) 114.3(3) yes
C(4) C(5) C(6) 123.1(4) yes
N(2) C(6) C(5) 109.8(3) yes
C(8) C(7) C(12) 119.1(4) yes
C(7) C(8) C(9) 121.2(4) yes
C(8) C(9) C(10) 119.9(4) yes
C(9) C(10) C(11) 119.0(4) yes
C(10) C(11) C(12) 121.7(4) yes
C(7) C(12) C(11) 119.0(4) yes
C(7) C(12) C(13) 121.2(4) yes
C(11) C(12) C(13) 119.8(3) yes
N(2) C(13) C(12) 112.3(3) yes
C(15) C(14) C(19) 120.2(4) yes
C(14) C(15) C(16) 120.7(4) yes
C(15) C(16) C(17) 119.8(4) yes
C(16) C(17) C(18) 119.9(4) yes
C(17) C(18) C(19) 121.1(4) yes
C(14) C(19) C(18) 118.2(4) yes
C(14) C(19) C(20) 121.4(4) yes
C(18) C(19) C(20) 120.4(4) yes
N(2) C(20) C(19) 112.9(3) yes
C(21) C(24) C(22) 108.8(4) yes
C(21) C(24) C(23) 109.4(4) yes
C(21) C(24) C(25) 107.2(3) yes
C(22) C(24) C(23) 109.6(4) yes
C(22) C(24) C(25) 112.6(4) yes
C(23) C(24) C(25) 109.1(3) yes
O(1) C(25) C(24) 113.8(3) yes
O(1) C(25) C(26) 123.4(3) yes
C(24) C(25) C(26) 122.7(3) yes
C(25) C(26) C(27) 123.9(3) yes
O(2) C(27) C(26) 123.7(3) yes
O(2) C(27) C(28) 112.9(3) yes
C(26) C(27) C(28) 123.4(3) yes
C(27) C(28) C(29) 112.4(4) yes
C(27) C(28) C(30) 108.4(3) yes
C(27) C(28) C(31) 108.0(4) yes
C(29) C(28) C(30) 107.8(4) yes
C(29) C(28) C(31) 111.8(5) yes
C(30) C(28) C(31) 108.3(4) yes

loop_
_geom_bond_atom_site_label_1
_geom_bond_atom_site_label_2
_geom_bond_distance
_geom_bond_publ_flag
Ni(1) O(1) 1.842(2) yes
Ni(1) O(2) 1.821(3) yes
Ni(1) N(1) 1.893(3) yes
Ni(1) N(2) 1.944(3) yes
P(1) F(1) 1.549(4) yes
P(1) F(2) 1.562(4) yes
P(1) F(3) 1.631(4) yes
P(1) F(4) 1.552(3) yes
P(1) F(5) 1.497(4) yes
P(1) F(6) 1.551(4) yes
O(1) C(25) 1.294(4) yes
O(2) C(27) 1.286(4) yes
N(1) C(1) 1.351(5) yes
N(1) C(5) 1.333(5) yes
N(2) C(6) 1.494(5) yes
N(2) C(13) 1.510(5) yes
N(2) C(20) 1.530(5) yes
C(1) C(2) 1.388(5) yes
C(2) C(3) 1.373(7) yes
C(3) C(4) 1.385(6) yes
C(4) C(5) 1.388(5) yes
C(5) C(6) 1.507(5) yes
C(7) C(8) 1.384(7) yes
C(7) C(12) 1.394(5) yes
C(8) C(9) 1.387(7) yes
C(9) C(10) 1.377(7) yes
C(10) C(11) 1.383(6) yes
C(11) C(12) 1.388(6) yes
C(12) C(13) 1.508(5) yes
C(14) C(15) 1.390(6) yes
C(14) C(19) 1.401(5) yes
C(15) C(16) 1.390(6) yes
C(16) C(17) 1.380(6) yes
C(17) C(18) 1.391(6) yes
C(18) C(19) 1.403(6) yes
C(19) C(20) 1.500(6) yes
C(21) C(24) 1.537(6) yes
C(22) C(24) 1.524(6) yes
C(23) C(24) 1.526(7) yes
C(24) C(25) 1.535(5) yes
C(25) C(26) 1.384(5) yes
C(26) C(27) 1.393(5) yes
C(27) C(28) 1.522(5) yes
C(28) C(29) 1.526(6) yes
C(28) C(30) 1.526(6) yes
C(28) C(31) 1.516(7) yes
